data_1008221
loop_
_publ_author_name
'Mayer, I'
'Levy, E'
'Glasner, A'

_publ_section_title
;
The Crystal Structure of Eu S O~4~ and Eu C O~3~
;
_journal_coden_ASTM ACCRA9
_journal_name_full 'Acta Crystallographica (1,1948-23,1967)'
_journal_page_first 1071
_journal_page_last 1072
_journal_paper_doi 10.1107/S0365110X64002699
_journal_volume 17
_journal_year 1964
_chemical_formula_structural 'Eu S O4'
_chemical_formula_sum 'Eu O4 S'
_chemical_name_systematic 'Europium(II) sulfate'
_space_group_IT_number 62
_symmetry_cell_setting orthorhombic
_symmetry_Int_Tables_number 62
_symmetry_space_group_name_Hall '-P 2ac 2n'
_symmetry_space_group_name_H-M 'P n m a'
_cell_angle_alpha 90
_cell_angle_beta 90
_cell_angle_gamma 90
_cell_formula_units_Z 4
_cell_length_a 8.333
_cell_length_b 5.326
_cell_length_c 6.861
_cell_volume 304.5
_exptl_crystal_density_meas 5.44
_cod_database_code 1008221

loop_
_symmetry_equiv_pos_as_xyz
x,y,z
1/2+x,1/2-y,1/2-z
-x,1/2+y,-z
1/2-x,-y,1/2+z
-x,-y,-z
1/2-x,1/2+y,1/2+z
x,1/2-y,z
1/2+x,y,1/2-z

loop_
_atom_site_label
_atom_site_fract_x
_atom_site_fract_y
_atom_site_fract_z
? ? ? ?
